data_7155444
loop_
_publ_author_name
'Ning, Yingtang'
'Fukuda, Tomoya'
'Ikeda, Hirotaka'
'Otani, Yuko'
'Kawahata, Masatoshi'
'Yamaguchi, Kentaro'
'Ohwada, Tomohiko'

_publ_section_title
;
 Revisiting secondary interactions in neighboring group participation,
 exemplified by reactivity changes of iminylium intermediates.
;
_journal_issue 6
_journal_name_full 'Organic &amp; biomolecular chemistry'
_journal_page_first 1381
_journal_page_last 1392
_journal_paper_doi 10.1039/c6ob02719a
_journal_volume 15
_journal_year 2017
_chemical_formula_sum 'C13 H15 Br Cl N O'
_chemical_formula_weight 316.62
_space_group_crystal_system monoclinic
_space_group_IT_number 14
_space_group_name_Hall '-P 2ybc'
_space_group_name_H-M_alt 'P 1 21/c 1'
_symmetry_space_group_name_Hall '-P 2ybc'
_symmetry_space_group_name_H-M 'P 1 21/c 1'
_atom_sites_solution_hydrogens geom
_audit_creation_method SHELXL-2014/7
_audit_update_record
;
2016-03-26 deposited with the CCDC.
2017-01-10 downloaded from the CCDC.
;
_cell_angle_alpha 90
_cell_angle_beta 107.844(3)
_cell_angle_gamma 90
_cell_formula_units_Z 4
_cell_length_a 10.5871(9)
_cell_length_b 17.4471(15)
_cell_length_c 7.3732(6)
_cell_measurement_reflns_used 9994
_cell_measurement_temperature 100(2)
_cell_measurement_theta_max 77.85
_cell_measurement_theta_min 4.39
_cell_volume 1296.42(19)
_computing_cell_refinement 'APEX2 (Bruker AXS, 2006)'
_computing_data_collection 'APEX2 (Bruker AXS, 2006)'
_computing_data_reduction 'SAINT (Bruker AXS, 2004)'
_computing_molecular_graphics 'ORTEP-3 for Windows (Farrugia, 1997)'
_computing_publication_material 'SHELXLE (H\"ubschle et al., 2011)'
_computing_structure_refinement 'SHELXL-2014/7 (Sheldrick, 2015)'
_computing_structure_solution 'SHELXT (Sheldrick, 2015)'
_diffrn_ambient_temperature 100(2)
_diffrn_detector_area_resol_mean 10.24
_diffrn_measured_fraction_theta_full 0.996
_diffrn_measured_fraction_theta_max 0.966
_diffrn_measurement_device_type 'BrukerD8 goniometer'
_diffrn_measurement_method 'omega and phi scans'
_diffrn_radiation_type CuK\a
_diffrn_radiation_wavelength 1.54178
_diffrn_reflns_av_R_equivalents 0.0581
_diffrn_reflns_av_unetI/netI 0.0371
_diffrn_reflns_Laue_measured_fraction_full 0.996
_diffrn_reflns_Laue_measured_fraction_max 0.966
_diffrn_reflns_limit_h_max 13
_diffrn_reflns_limit_h_min -12
_diffrn_reflns_limit_k_max 20
_diffrn_reflns_limit_k_min -22
_diffrn_reflns_limit_l_max 8
_diffrn_reflns_limit_l_min -9
_diffrn_reflns_number 15100
_diffrn_reflns_point_group_measured_fraction_full 0.996
_diffrn_reflns_point_group_measured_fraction_max 0.966
_diffrn_reflns_theta_full 67.679
_diffrn_reflns_theta_max 79.217
_diffrn_reflns_theta_min 4.387
_diffrn_source 'rotating-anode X-ray tube'
_exptl_absorpt_coefficient_mu 6.077
_exptl_absorpt_correction_T_max 0.6858
_exptl_absorpt_correction_T_min 0.5395
_exptl_absorpt_correction_type empirical
_exptl_absorpt_process_details 'SADABS Sheldrick 1996'
_exptl_crystal_colour colourless
_exptl_crystal_density_diffrn 1.622
_exptl_crystal_description plate
_exptl_crystal_F_000 640
_exptl_crystal_size_max 0.130
_exptl_crystal_size_mid 0.120
_exptl_crystal_size_min 0.020
_refine_diff_density_max 1.442
_refine_diff_density_min -0.659
_refine_diff_density_rms 0.105
_refine_ls_extinction_method none
_refine_ls_goodness_of_fit_ref 1.092
_refine_ls_hydrogen_treatment constr
_refine_ls_matrix_type full
_refine_ls_number_parameters 156
_refine_ls_number_reflns 2713
_refine_ls_number_restraints 0
_refine_ls_restrained_S_all 1.092
_refine_ls_R_factor_all 0.0601
_refine_ls_R_factor_gt 0.0522
_refine_ls_shift/su_max 0.000
_refine_ls_shift/su_mean 0.000
_refine_ls_structure_factor_coef Fsqd
_refine_ls_weighting_details 'w=1/[\s^2^(Fo^2^)+(0.0481P)^2^+3.5765P] where P=(Fo^2^+2Fc^2^)/3'
_refine_ls_weighting_scheme calc
_refine_ls_wR_factor_gt 0.1254
_refine_ls_wR_factor_ref 0.1306
_reflns_Friedel_coverage 0.000
_reflns_number_gt 2386
_reflns_number_total 2713
_reflns_threshold_expression 'I > 2\s(I)'
_cod_data_source_file c6ob02719a4.cif
_cod_data_source_block B1182-2
_cod_depositor_comments 'Adding full bibliography for 7155441--7155444.cif.'
_cod_database_code 7155444
_shelx_shelxl_version_number 2014/7
_shelx_space_group_comment
;
The symmetry employed for this shelxl refinement is uniquely defined
by the following loop, which should always be used as a source of
symmetry information in preference to the above space-group names.
They are only intended as comments.
;
_shelx_estimated_absorpt_t_min 0.505
_shelx_estimated_absorpt_t_max 0.888

loop_
_space_group_symop_operation_xyz
'x, y, z'
'-x, y+1/2, -z+1/2'
'-x, -y, -z'
'x, -y-1/2, z-1/2'

loop_
_atom_site_label
_atom_site_type_symbol
_atom_site_fract_x
_atom_site_fract_y
_atom_site_fract_z
_atom_site_U_iso_or_equiv
_atom_site_adp_type
_atom_site_occupancy
_atom_site_site_symmetry_order
_atom_site_calc_flag
_atom_site_refinement_flags_posn
_atom_site_refinement_flags_adp
C1 C 0.6091(4) 0.3649(2) 0.6633(7) 0.0411(10) Uani 1 1 d . .
C2 C 0.7045(5) 0.3436(3) 0.5560(8) 0.0529(12) Uani 1 1 d . .
H2A H 0.7324 0.2897 0.5855 0.063 Uiso 1 1 calc R U
H2B H 0.7846 0.3761 0.6016 0.063 Uiso 1 1 calc R U
C3 C 0.6474(5) 0.3524(3) 0.3420(8) 0.0528(13) Uani 1 1 d . .
H3A H 0.5926 0.3071 0.2877 0.063 Uiso 1 1 calc R U
H3B H 0.7203 0.3558 0.2845 0.063 Uiso 1 1 calc R U
C4 C 0.5627(5) 0.4244(3) 0.2957(7) 0.0480(11) Uani 1 1 d . .
H4A H 0.6165 0.4697 0.3536 0.058 Uiso 1 1 calc R U
H4B H 0.5297 0.4321 0.1560 0.058 Uiso 1 1 calc R U
C5 C 0.4470(5) 0.4157(2) 0.3740(6) 0.0382(9) Uani 1 1 d . .
C6 C 0.4678(4) 0.3799(2) 0.5502(6) 0.0345(9) Uani 1 1 d . .
C8 C 0.2282(4) 0.3889(2) 0.5125(6) 0.0332(8) Uani 1 1 d . .
C7 C 0.3566(4) 0.3641(2) 0.6131(6) 0.0329(8) Uani 1 1 d . .
C9 C 0.2138(5) 0.4272(3) 0.3413(6) 0.0410(10) Uani 1 1 d . .
H9 H 0.1289 0.4461 0.2703 0.049 Uiso 1 1 calc R U
C10 C 0.3207(5) 0.4385(3) 0.2719(6) 0.0438(11) Uani 1 1 d . .
H10 H 0.3062 0.4625 0.1515 0.053 Uiso 1 1 calc R U
C11 C 0.1024(4) 0.3762(2) 0.5743(6) 0.0345(8) Uani 1 1 d . .
C12 C 0.1191(4) 0.4065(3) 0.7755(6) 0.0399(9) Uani 1 1 d . .
H12A H 0.1540 0.4589 0.7869 0.060 Uiso 1 1 calc R U
H12B H 0.1811 0.3735 0.8691 0.060 Uiso 1 1 calc R U
H12C H 0.0329 0.4064 0.7990 0.060 Uiso 1 1 calc R U
C13 C 0.0589(5) 0.2925(3) 0.5507(7) 0.0417(10) Uani 1 1 d . .
H13A H 0.0347 0.2783 0.4158 0.063 Uiso 1 1 calc R U
H13B H -0.0180 0.2856 0.5967 0.063 Uiso 1 1 calc R U
H13C H 0.1319 0.2599 0.6246 0.063 Uiso 1 1 calc R U
N1 N 0.6407(4) 0.3794(2) 0.8418(6) 0.0438(9) Uani 1 1 d . .
O1 O -0.0055(3) 0.42014(18) 0.4526(4) 0.0438(7) Uani 1 1 d . .
H14 H -0.0378 0.3969 0.3490 0.066 Uiso 1 1 calc R U
Cl1 Cl 0.81073(12) 0.36683(9) 0.9649(2) 0.0638(4) Uani 1 1 d . .
Br1 Br 0.38481(4) 0.29997(3) 0.83302(7) 0.04597(19) Uani 1 1 d . .

loop_
_atom_site_aniso_label
_atom_site_aniso_U_11
_atom_site_aniso_U_22
_atom_site_aniso_U_33
_atom_site_aniso_U_23
_atom_site_aniso_U_13
_atom_site_aniso_U_12
C1 0.045(2) 0.031(2) 0.056(3) 0.0045(18) 0.029(2) -0.0003(18)
C2 0.052(3) 0.046(3) 0.075(3) -0.001(2) 0.042(3) 0.002(2)
C3 0.061(3) 0.048(3) 0.066(3) -0.016(2) 0.044(3) -0.014(2)
C4 0.067(3) 0.047(3) 0.041(2) -0.009(2) 0.033(2) -0.018(2)
C5 0.051(2) 0.032(2) 0.037(2) -0.0102(16) 0.0212(19) -0.0120(18)
C6 0.044(2) 0.0249(19) 0.041(2) -0.0032(15) 0.0228(18) -0.0021(16)
C8 0.041(2) 0.0275(19) 0.0326(19) -0.0032(15) 0.0143(17) -0.0031(16)
C7 0.042(2) 0.0244(19) 0.037(2) 0.0043(15) 0.0193(17) 0.0033(16)
C9 0.048(2) 0.039(2) 0.032(2) -0.0004(17) 0.0070(18) -0.0068(19)
C10 0.064(3) 0.042(2) 0.028(2) -0.0039(17) 0.018(2) -0.015(2)
C11 0.034(2) 0.034(2) 0.034(2) -0.0016(16) 0.0082(16) 0.0021(16)
C12 0.039(2) 0.043(2) 0.039(2) -0.0037(18) 0.0150(18) 0.0042(18)
C13 0.044(2) 0.040(2) 0.046(2) -0.0035(18) 0.019(2) -0.0071(18)
N1 0.0400(19) 0.047(2) 0.049(2) 0.0108(17) 0.0202(17) 0.0065(16)
O1 0.0368(15) 0.0488(18) 0.0402(16) 0.0012(13) 0.0032(13) 0.0031(13)
Cl1 0.0448(6) 0.0864(10) 0.0648(8) 0.0265(7) 0.0235(6) 0.0065(6)
Br1 0.0384(3) 0.0475(3) 0.0586(3) 0.0253(2) 0.0245(2) 0.01057(19)

loop_
_atom_type_symbol
_atom_type_description
_atom_type_scat_dispersion_real
_atom_type_scat_dispersion_imag
_atom_type_scat_source
C C 0.0181 0.0091 'International Tables Vol C Tables 4.2.6.8 and 6.1.1.4'
H H 0.0000 0.0000 'International Tables Vol C Tables 4.2.6.8 and 6.1.1.4'
N N 0.0311 0.0180 'International Tables Vol C Tables 4.2.6.8 and 6.1.1.4'
O O 0.0492 0.0322 'International Tables Vol C Tables 4.2.6.8 and 6.1.1.4'
Cl Cl 0.3639 0.7018 'International Tables Vol C Tables 4.2.6.8 and 6.1.1.4'
Br Br -0.6763 1.2805 'International Tables Vol C Tables 4.2.6.8 and 6.1.1.4'

loop_
_geom_angle_atom_site_label_1
_geom_angle_atom_site_label_2
_geom_angle_atom_site_label_3
_geom_angle
N1 C1 C6 116.1(4)
N1 C1 C2 125.6(4)
C6 C1 C2 117.9(4)
C1 C2 C3 113.8(4)
C1 C2 H2A 108.8
C3 C2 H2A 108.8
C1 C2 H2B 108.8
C3 C2 H2B 108.8
H2A C2 H2B 107.7
C2 C3 C4 109.7(4)
C2 C3 H3A 109.7
C4 C3 H3A 109.7
C2 C3 H3B 109.7
C4 C3 H3B 109.7
H3A C3 H3B 108.2
C5 C4 C3 108.8(4)
C5 C4 H4A 109.9
C3 C4 H4A 109.9
C5 C4 H4B 109.9
C3 C4 H4B 109.9
H4A C4 H4B 108.3
C10 C5 C6 119.2(4)
C10 C5 C4 121.8(4)
C6 C5 C4 119.0(4)
C5 C6 C7 118.8(4)
C5 C6 C1 116.2(4)
C7 C6 C1 124.9(4)
C9 C8 C7 116.5(4)
C9 C8 C11 118.0(4)
C7 C8 C11 125.5(3)
C8 C7 C6 122.3(4)
C8 C7 Br1 120.2(3)
C6 C7 Br1 117.4(3)
C10 C9 C8 121.7(4)
C10 C9 H9 119.2
C8 C9 H9 119.2
C5 C10 C9 121.4(4)
C5 C10 H10 119.3
C9 C10 H10 119.3
O1 C11 C13 106.5(3)
O1 C11 C12 104.7(3)
C13 C11 C12 112.4(4)
O1 C11 C8 109.3(3)
C13 C11 C8 111.1(3)
C12 C11 C8 112.4(3)
C11 C12 H12A 109.5
C11 C12 H12B 109.5
H12A C12 H12B 109.5
C11 C12 H12C 109.5
H12A C12 H12C 109.5
H12B C12 H12C 109.5
C11 C13 H13A 109.5
C11 C13 H13B 109.5
H13A C13 H13B 109.5
C11 C13 H13C 109.5
H13A C13 H13C 109.5
H13B C13 H13C 109.5
C1 N1 Cl1 114.1(3)
C11 O1 H14 109.5

loop_
_geom_bond_atom_site_label_1
_geom_bond_atom_site_label_2
_geom_bond_distance
C1 N1 1.280(6)
C1 C6 1.496(6)
C1 C2 1.507(6)
C2 C3 1.515(8)
C2 H2A 0.9900
C2 H2B 0.9900
C3 C4 1.520(7)
C3 H3A 0.9900
C3 H3B 0.9900
C4 C5 1.514(6)
C4 H4A 0.9900
C4 H4B 0.9900
C5 C10 1.377(7)
C5 C6 1.397(6)
C6 C7 1.419(5)
C8 C9 1.395(6)
C8 C7 1.402(6)
C8 C11 1.549(6)
C7 Br1 1.917(4)
C9 C10 1.392(6)
C9 H9 0.9500
C10 H10 0.9500
C11 O1 1.439(5)
C11 C13 1.525(6)
C11 C12 1.533(6)
C12 H12A 0.9800
C12 H12B 0.9800
C12 H12C 0.9800
C13 H13A 0.9800
C13 H13B 0.9800
C13 H13C 0.9800
N1 Cl1 1.764(4)
O1 H14 0.8400

loop_
_geom_hbond_atom_site_label_D
_geom_hbond_atom_site_label_H
_geom_hbond_atom_site_label_A
_geom_hbond_distance_DH
_geom_hbond_distance_HA
_geom_hbond_distance_DA
_geom_hbond_angle_DHA
_geom_hbond_site_symmetry_A
O1 H14 Cl1 0.84 2.84 3.646(3) 160.6 1_454

loop_
_geom_torsion_atom_site_label_1
_geom_torsion_atom_site_label_2
_geom_torsion_atom_site_label_3
_geom_torsion_atom_site_label_4
_geom_torsion
N1 C1 C2 C3 -163.0(4)
C6 C1 C2 C3 9.1(6)
C1 C2 C3 C4 39.3(6)
C2 C3 C4 C5 -63.0(5)
C3 C4 C5 C10 -138.1(4)
C3 C4 C5 C6 38.5(5)
C10 C5 C6 C7 3.6(6)
C4 C5 C6 C7 -173.0(4)
C10 C5 C6 C1 -173.2(4)
C4 C5 C6 C1 10.2(5)
N1 C1 C6 C5 137.2(4)
C2 C1 C6 C5 -35.7(6)
N1 C1 C6 C7 -39.4(6)
C2 C1 C6 C7 147.7(4)
C9 C8 C7 C6 2.8(6)
C11 C8 C7 C6 -178.1(4)
C9 C8 C7 Br1 -172.2(3)
C11 C8 C7 Br1 6.8(5)
C5 C6 C7 C8 -5.5(6)
C1 C6 C7 C8 171.0(4)
C5 C6 C7 Br1 169.7(3)
C1 C6 C7 Br1 -13.8(5)
C7 C8 C9 C10 1.5(6)
C11 C8 C9 C10 -177.6(4)
C6 C5 C10 C9 0.6(6)
C4 C5 C10 C9 177.1(4)
C8 C9 C10 C5 -3.3(7)
C9 C8 C11 O1 -10.2(5)
C7 C8 C11 O1 170.7(4)
C9 C8 C11 C13 107.0(4)
C7 C8 C11 C13 -72.0(5)
C9 C8 C11 C12 -126.0(4)
C7 C8 C11 C12 54.9(5)
C6 C1 N1 Cl1 -175.9(3)
C2 C1 N1 Cl1 -3.7(6)
